data_4501808
loop_
_publ_author_name
'Cong, Hengjiang'
'Zhang, Huaijin'
'Yao, Bin'
'Yu, Wentao'
'Zhao, Xian'
'Wang, Jiyang'
'Zhang, Guangcai'

_publ_section_title
;
 ScVO4: Explorations of Novel Crystalline Inorganic Optical Materials in
 Rare-Earth Orthovanadate Systems
;
_journal_issue 10
_journal_name_full 'Crystal Growth &amp; Design'
_journal_page_first 4389
_journal_paper_doi 10.1021/cg1004962
_journal_volume 10
_journal_year 2010
_chemical_formula_moiety 'O3 Sc2'
_chemical_formula_sum 'O3 Sc2'
_chemical_formula_weight 137.92
_chemical_name_systematic
;
 ?
;
_space_group_IT_number 206
_symmetry_cell_setting cubic
_symmetry_space_group_name_Hall '-I 2b 2c 3'
_symmetry_space_group_name_H-M 'I a -3'
_atom_sites_solution_primary direct
_atom_sites_solution_secondary difmap
_audit_creation_method SHELXL-97
_cell_angle_alpha 90.00
_cell_angle_beta 90.00
_cell_angle_gamma 90.00
_cell_formula_units_Z 16
_cell_length_a 9.83490(10)
_cell_length_b 9.83490(10)
_cell_length_c 9.83490(10)
_cell_measurement_reflns_used 1521
_cell_measurement_temperature 296(2)
_cell_measurement_theta_max 33.23
_cell_measurement_theta_min 4.14
_cell_volume 951.283(17)
_computing_cell_refinement 'APEX2 Software Suite (Bruker,2005)'
_computing_data_collection 'APEX2 Software Suite (Bruker,2005)'
_computing_data_reduction 'APEX2 Software Suite (Bruker,2005)'
_computing_molecular_graphics 'SHELXTL (Bruker, 1997)'
_computing_publication_material 'WINGX (Farrugia,1999)'
_computing_structure_refinement 'SHELXL-97 (Sheldrick, 1997)'
_computing_structure_solution 'SHELXL-97 (Sheldrick, 1997)'
_diffrn_ambient_temperature 296(2)
_diffrn_measured_fraction_theta_full 0.987
_diffrn_measured_fraction_theta_max 0.987
_diffrn_measurement_device_type 'Bruker APEX2 CCD area-detector diffractometer'
_diffrn_measurement_method '\f and \w scans'
_diffrn_radiation_monochromator graphite
_diffrn_radiation_source 'fine-focus sealed tube'
_diffrn_radiation_type MoK\a
_diffrn_radiation_wavelength 0.71073
_diffrn_reflns_av_R_equivalents 0.0178
_diffrn_reflns_av_sigmaI/netI 0.0124
_diffrn_reflns_limit_h_max 11
_diffrn_reflns_limit_h_min -14
_diffrn_reflns_limit_k_max 12
_diffrn_reflns_limit_k_min -10
_diffrn_reflns_limit_l_max 13
_diffrn_reflns_limit_l_min -15
_diffrn_reflns_number 1942
_diffrn_reflns_theta_full 33.23
_diffrn_reflns_theta_max 33.23
_diffrn_reflns_theta_min 4.14
_diffrn_standards_decay_% 0
_diffrn_standards_interval_count 0
_diffrn_standards_interval_time 0
_diffrn_standards_number 0
_exptl_absorpt_coefficient_mu 5.412
_exptl_absorpt_correction_T_max 0.7515
_exptl_absorpt_correction_T_min 0.3380
_exptl_absorpt_correction_type numerical
_exptl_absorpt_process_details 'APEX2 Software Suite (Bruker,2005)'
_exptl_crystal_colour violet-black
_exptl_crystal_density_diffrn 3.852
_exptl_crystal_density_method 'not measured'
_exptl_crystal_description plate
_exptl_crystal_F_000 1056
_exptl_crystal_size_max 0.26
_exptl_crystal_size_mid 0.16
_exptl_crystal_size_min 0.06
_refine_diff_density_max 1.271
_refine_diff_density_min -0.620
_refine_diff_density_rms 0.130
_refine_ls_extinction_method none
_refine_ls_goodness_of_fit_ref 1.359
_refine_ls_matrix_type full
_refine_ls_number_parameters 17
_refine_ls_number_reflns 308
_refine_ls_number_restraints 0
_refine_ls_restrained_S_all 1.359
_refine_ls_R_factor_all 0.0153
_refine_ls_R_factor_gt 0.0146
_refine_ls_shift/su_max 0.000
_refine_ls_shift/su_mean 0.000
_refine_ls_structure_factor_coef Fsqd
_refine_ls_weighting_details 'calc w=1/[\s^2^(Fo^2^)+(0.0185P)^2^+1.2367P] where P=(Fo^2^+2Fc^2^)/3'
_refine_ls_weighting_scheme calc
_refine_ls_wR_factor_gt 0.0395
_refine_ls_wR_factor_ref 0.0436
_reflns_number_gt 303
_reflns_number_total 308
_reflns_threshold_expression >2sigma(I)
_cod_data_source_file cg1004962_si_002.cif
_cod_data_source_block zhanghuaijin02
_cod_depositor_comments
;
The following automatic conversions were performed:

'_symmetry_cell_setting' value 'Cubic' changed to 'cubic' according
to /home/saulius/struct/CIF-dictionaries/cif_core.dic dictionary
named 'cif_core.dic' version 2.4.2 from 2011-04-26.

Automatic conversion script
Id: cif_fix_values 1715 2011-07-08 13:25:40Z adriana 
;
_cod_original_sg_symbol_Hall '-I 2b 2c 3 '
_cod_original_sg_symbol_H-M 'Ia-3  '
_cod_database_code 4501808

loop_
_symmetry_equiv_pos_as_xyz
'x, y, z'
'-x+1/2, -y, z+1/2'
'-x, y+1/2, -z+1/2'
'x+1/2, -y+1/2, -z'
'z, x, y'
'z+1/2, -x+1/2, -y'
'-z+1/2, -x, y+1/2'
'-z, x+1/2, -y+1/2'
'y, z, x'
'-y, z+1/2, -x+1/2'
'y+1/2, -z+1/2, -x'
'-y+1/2, -z, x+1/2'
'x+1/2, y+1/2, z+1/2'
'-x+1, -y+1/2, z+1'
'-x+1/2, y+1, -z+1'
'x+1, -y+1, -z+1/2'
'z+1/2, x+1/2, y+1/2'
'z+1, -x+1, -y+1/2'
'-z+1, -x+1/2, y+1'
'-z+1/2, x+1, -y+1'
'y+1/2, z+1/2, x+1/2'
'-y+1/2, z+1, -x+1'
'y+1, -z+1, -x+1/2'
'-y+1, -z+1/2, x+1'
'-x, -y, -z'
'x-1/2, y, -z-1/2'
'x, -y-1/2, z-1/2'
'-x-1/2, y-1/2, z'
'-z, -x, -y'
'-z-1/2, x-1/2, y'
'z-1/2, x, -y-1/2'
'z, -x-1/2, y-1/2'
'-y, -z, -x'
'y, -z-1/2, x-1/2'
'-y-1/2, z-1/2, x'
'y-1/2, z, -x-1/2'
'-x+1/2, -y+1/2, -z+1/2'
'x, y+1/2, -z'
'x+1/2, -y, z'
'-x, y, z+1/2'
'-z+1/2, -x+1/2, -y+1/2'
'-z, x, y+1/2'
'z, x+1/2, -y'
'z+1/2, -x, y'
'-y+1/2, -z+1/2, -x+1/2'
'y+1/2, -z, x'
'-y, z, x+1/2'
'y, z+1/2, -x'

loop_
_atom_site_label
_atom_site_type_symbol
_atom_site_fract_x
_atom_site_fract_y
_atom_site_fract_z
_atom_site_U_iso_or_equiv
_atom_site_adp_type
_atom_site_occupancy
_atom_site_symmetry_multiplicity
_atom_site_calc_flag
_atom_site_refinement_flags
Sc1 Sc 0.2500 0.2500 0.2500 0.00529(13) Uani 1 6 d S
Sc2 Sc 0.46507(4) 0.0000 0.2500 0.00594(11) Uani 1 2 d S
O1 O 0.39116(10) 0.15462(10) 0.38128(9) 0.00784(19) Uani 1 1 d .

loop_
_atom_site_aniso_label
_atom_site_aniso_U_11
_atom_site_aniso_U_22
_atom_site_aniso_U_33
_atom_site_aniso_U_23
_atom_site_aniso_U_13
_atom_site_aniso_U_12
Sc1 0.00529(13) 0.00529(13) 0.00529(13) 0.00045(9) 0.00045(9) 0.00045(9)
Sc2 0.00713(17) 0.00532(16) 0.00538(16) 0.00028(9) 0.000 0.000
O1 0.0080(4) 0.0085(4) 0.0070(4) -0.0005(3) -0.0005(3) -0.0006(3)

loop_
_atom_type_symbol
_atom_type_description
_atom_type_scat_dispersion_real
_atom_type_scat_dispersion_imag
_atom_type_scat_source
O O 0.0106 0.0060 'International Tables Vol C Tables 4.2.6.8 and 6.1.1.4'
Sc Sc 0.2519 0.3716 'International Tables Vol C Tables 4.2.6.8 and 6.1.1.4'

loop_
_geom_angle_atom_site_label_1
_geom_angle_atom_site_label_2
_geom_angle_atom_site_label_3
_geom_angle
_geom_angle_site_symmetry_1
_geom_angle_site_symmetry_3
O1 Sc1 O1 180.00(4) 9 45
O1 Sc1 O1 80.73(3) 9 41
O1 Sc1 O1 99.27(3) 45 41
O1 Sc1 O1 99.27(3) 9 5
O1 Sc1 O1 80.73(3) 45 5
O1 Sc1 O1 180.00(4) 41 5
O1 Sc1 O1 80.73(3) 9 37
O1 Sc1 O1 99.27(3) 45 37
O1 Sc1 O1 99.27(3) 41 37
O1 Sc1 O1 80.73(3) 5 37
O1 Sc1 O1 99.27(3) 9 .
O1 Sc1 O1 80.73(3) 45 .
O1 Sc1 O1 80.73(3) 41 .
O1 Sc1 O1 99.27(3) 5 .
O1 Sc1 O1 180.00(4) 37 .
O1 Sc1 Sc2 40.16(3) 9 9
O1 Sc1 Sc2 139.84(3) 45 9
O1 Sc1 Sc2 41.24(3) 41 9
O1 Sc1 Sc2 138.76(3) 5 9
O1 Sc1 Sc2 84.29(3) 37 9
O1 Sc1 Sc2 95.71(3) . 9
O1 Sc1 Sc2 139.84(3) 9 45
O1 Sc1 Sc2 40.16(3) 45 45
O1 Sc1 Sc2 138.76(3) 41 45
O1 Sc1 Sc2 41.24(3) 5 45
O1 Sc1 Sc2 95.71(3) 37 45
O1 Sc1 Sc2 84.29(3) . 45
Sc2 Sc1 Sc2 180.0 9 45
O1 Sc1 Sc2 84.29(3) 9 41
O1 Sc1 Sc2 95.71(3) 45 41
O1 Sc1 Sc2 40.16(3) 41 41
O1 Sc1 Sc2 139.84(3) 5 41
O1 Sc1 Sc2 138.76(3) 37 41
O1 Sc1 Sc2 41.24(3) . 41
Sc2 Sc1 Sc2 60.370(1) 9 41
Sc2 Sc1 Sc2 119.630(1) 45 41
O1 Sc1 Sc2 95.71(3) 9 5
O1 Sc1 Sc2 84.29(3) 45 5
O1 Sc1 Sc2 139.84(3) 41 5
O1 Sc1 Sc2 40.16(3) 5 5
O1 Sc1 Sc2 41.24(3) 37 5
O1 Sc1 Sc2 138.76(3) . 5
Sc2 Sc1 Sc2 119.630(1) 9 5
Sc2 Sc1 Sc2 60.370(1) 45 5
Sc2 Sc1 Sc2 180.0 41 5
O1 Sc1 Sc2 41.24(3) 9 37
O1 Sc1 Sc2 138.76(3) 45 37
O1 Sc1 Sc2 95.71(3) 41 37
O1 Sc1 Sc2 84.29(3) 5 37
O1 Sc1 Sc2 40.16(3) 37 37
O1 Sc1 Sc2 139.84(3) . 37
Sc2 Sc1 Sc2 60.370(1) 9 37
Sc2 Sc1 Sc2 119.630(1) 45 37
Sc2 Sc1 Sc2 119.630(1) 41 37
Sc2 Sc1 Sc2 60.370(1) 5 37
O1 Sc2 O1 86.57(5) 19_554 8_645
O1 Sc2 O1 110.11(4) 19_554 16_445
O1 Sc2 O1 98.90(3) 8_645 16_445
O1 Sc2 O1 98.90(3) 19_554 .
O1 Sc2 O1 110.11(4) 8_645 .
O1 Sc2 O1 139.95(6) 16_445 .
O1 Sc2 O1 164.75(3) 19_554 35_655
O1 Sc2 O1 80.08(4) 8_645 35_655
O1 Sc2 O1 79.47(5) 16_445 35_655
O1 Sc2 O1 79.04(4) . 35_655
O1 Sc2 O1 80.08(4) 19_554 45
O1 Sc2 O1 164.75(3) 8_645 45
O1 Sc2 O1 79.04(4) 16_445 45
O1 Sc2 O1 79.47(5) . 45
O1 Sc2 O1 114.04(5) 35_655 45
O1 Sc2 Sc1 149.96(3) 19_554 16_445
O1 Sc2 Sc1 94.81(3) 8_645 16_445
O1 Sc2 Sc1 39.98(2) 16_445 16_445
O1 Sc2 Sc1 108.64(3) . 16_445
O1 Sc2 Sc1 40.15(2) 35_655 16_445
O1 Sc2 Sc1 93.11(3) 45 16_445
O1 Sc2 Sc2 100.70(3) 19_554 30_655
O1 Sc2 Sc2 139.33(3) 8_645 30_655
O1 Sc2 Sc2 40.89(3) 16_445 30_655
O1 Sc2 Sc2 108.17(3) . 30_655
O1 Sc2 Sc2 94.25(3) 35_655 30_655
O1 Sc2 Sc2 38.73(3) 45 30_655
Sc1 Sc2 Sc2 59.8 16_445 30_655
O1 Sc2 Sc2 40.67(3) 19_554 45
O1 Sc2 Sc2 127.24(3) 8_645 45
O1 Sc2 Sc2 100.46(2) 16_445 45
O1 Sc2 Sc2 83.71(2) . 45
O1 Sc2 Sc2 151.73(3) 35_655 45
O1 Sc2 Sc2 40.00(3) 45 45
Sc1 Sc2 Sc2 129.804(11) 16_445 45
Sc2 Sc2 Sc2 70.049(12) 30_655 45
O1 Sc2 Sc2 127.24(3) 19_554 46
O1 Sc2 Sc2 40.67(3) 8_645 46
O1 Sc2 Sc2 83.71(2) 16_445 46
O1 Sc2 Sc2 100.46(2) . 46
O1 Sc2 Sc2 40.00(3) 35_655 46
O1 Sc2 Sc2 151.73(3) 45 46
Sc1 Sc2 Sc2 59.8 16_445 46
Sc2 Sc2 Sc2 118.543(3) 30_655 46
Sc2 Sc2 Sc2 167.909(14) 45 46
O1 Sc2 Sc2 139.33(3) 19_554 41
O1 Sc2 Sc2 100.70(3) 8_645 41
O1 Sc2 Sc2 108.17(3) 16_445 41
O1 Sc2 Sc2 40.89(3) . 41
O1 Sc2 Sc2 38.73(3) 35_655 41
O1 Sc2 Sc2 94.25(3) 45 41
Sc1 Sc2 Sc2 69.933(11) 16_445 41
Sc2 Sc2 Sc2 99.136(11) 30_655 41
Sc2 Sc2 Sc2 118.543(3) 45 41
Sc2 Sc2 Sc2 70.049(12) 46 41
Sc2 O1 Sc1 125.62(5) 22_545 .
Sc2 O1 Sc2 126.14(5) 22_545 .
Sc1 O1 Sc2 99.85(4) . .
Sc2 O1 Sc2 100.60(4) 22_545 41
Sc1 O1 Sc2 98.61(4) . 41
Sc2 O1 Sc2 99.11(4) . 41

loop_
_geom_bond_atom_site_label_1
_geom_bond_atom_site_label_2
_geom_bond_distance
_geom_bond_site_symmetry_2
Sc1 O1 2.1152(9) 9
Sc1 O1 2.1152(9) 45
Sc1 O1 2.1152(9) 41
Sc1 O1 2.1152(9) 5
Sc1 O1 2.1152(9) 37
Sc1 O1 2.1152(9) .
Sc1 Sc2 3.2434(2) 9
Sc1 Sc2 3.2434(2) 45
Sc1 Sc2 3.2434(2) 41
Sc1 Sc2 3.2434(2) 5
Sc1 Sc2 3.2434(2) 37
Sc2 O1 2.0759(10) 19_554
Sc2 O1 2.0759(10) 8_645
Sc2 O1 2.1232(10) 16_445
Sc2 O1 2.1232(10) .
Sc2 O1 2.1625(10) 35_655
Sc2 O1 2.1625(10) 45
Sc2 Sc1 3.2434(2) 16_445
Sc2 Sc2 3.2615(2) 30_655
Sc2 Sc2 3.2615(2) 45
Sc2 Sc2 3.2615(2) 46
Sc2 Sc2 3.2615(2) 41
O1 Sc2 2.0759(10) 22_545
O1 Sc2 2.1625(10) 41

loop_
_geom_torsion_atom_site_label_1
_geom_torsion_atom_site_label_2
_geom_torsion_atom_site_label_3
_geom_torsion_atom_site_label_4
_geom_torsion
_geom_torsion_site_symmetry_1
_geom_torsion_site_symmetry_4
O1 Sc1 O1 Sc2 -39.54(5) 9 22_545
O1 Sc1 O1 Sc2 140.46(5) 45 22_545
O1 Sc1 O1 Sc2 -118.46(4) 41 22_545
O1 Sc1 O1 Sc2 61.54(4) 5 22_545
Sc2 Sc1 O1 Sc2 -79.91(5) 9 22_545
Sc2 Sc1 O1 Sc2 100.09(5) 45 22_545
Sc2 Sc1 O1 Sc2 -109.72(7) 41 22_545
Sc2 Sc1 O1 Sc2 70.28(7) 5 22_545
Sc2 Sc1 O1 Sc2 -30.60(8) 37 22_545
O1 Sc1 O1 Sc2 171.06(4) 9 .
O1 Sc1 O1 Sc2 -8.94(4) 45 .
O1 Sc1 O1 Sc2 92.13(6) 41 .
O1 Sc1 O1 Sc2 -87.87(6) 5 .
Sc2 Sc1 O1 Sc2 130.69(3) 9 .
Sc2 Sc1 O1 Sc2 -49.31(3) 45 .
Sc2 Sc1 O1 Sc2 100.88(5) 41 .
Sc2 Sc1 O1 Sc2 -79.12(5) 5 .
Sc2 Sc1 O1 Sc2 180.0 37 .
O1 Sc1 O1 Sc2 70.18(6) 9 41
O1 Sc1 O1 Sc2 -109.82(6) 45 41
O1 Sc1 O1 Sc2 -8.75(3) 41 41
O1 Sc1 O1 Sc2 171.25(3) 5 41
Sc2 Sc1 O1 Sc2 29.81(3) 9 41
Sc2 Sc1 O1 Sc2 -150.19(3) 45 41
Sc2 Sc1 O1 Sc2 180.0 5 41
Sc2 Sc1 O1 Sc2 79.12(5) 37 41
O1 Sc2 O1 Sc2 -62.32(3) 19_554 22_545
O1 Sc2 O1 Sc2 27.28(9) 8_645 22_545
O1 Sc2 O1 Sc2 161.04(6) 16_445 22_545
O1 Sc2 O1 Sc2 102.34(5) 35_655 22_545
O1 Sc2 O1 Sc2 -140.40(6) 45 22_545
Sc1 Sc2 O1 Sc2 129.85(5) 16_445 22_545
Sc2 Sc2 O1 Sc2 -166.75(4) 30_655 22_545
Sc2 Sc2 O1 Sc2 -100.17(5) 45 22_545
Sc2 Sc2 O1 Sc2 68.36(6) 46 22_545
Sc2 Sc2 O1 Sc2 110.35(6) 41 22_545
O1 Sc2 O1 Sc1 86.86(6) 19_554 .
O1 Sc2 O1 Sc1 176.458(15) 8_645 .
O1 Sc2 O1 Sc1 -49.78(3) 16_445 .
O1 Sc2 O1 Sc1 -108.48(4) 35_655 .
O1 Sc2 O1 Sc1 8.78(4) 45 .
Sc1 Sc2 O1 Sc1 -80.97(3) 16_445 .
Sc2 Sc2 O1 Sc1 -17.57(4) 30_655 .
Sc2 Sc2 O1 Sc1 49.01(3) 45 .
Sc2 Sc2 O1 Sc1 -142.46(3) 46 .
Sc2 Sc2 O1 Sc1 -100.47(5) 41 .
O1 Sc2 O1 Sc2 -172.67(4) 19_554 41
O1 Sc2 O1 Sc2 -83.07(5) 8_645 41
O1 Sc2 O1 Sc2 50.68(2) 16_445 41
O1 Sc2 O1 Sc2 -8.01(4) 35_655 41
O1 Sc2 O1 Sc2 109.25(4) 45 41
Sc1 Sc2 O1 Sc2 19.50(4) 16_445 41
Sc2 Sc2 O1 Sc2 82.90(3) 30_655 41
Sc2 Sc2 O1 Sc2 149.48(3) 45 41
Sc2 Sc2 O1 Sc2 -41.99(3) 46 41
